data_2234153
loop_
_publ_author_name
'Zhao, Peng-Cheng'

_publ_section_title
;
 <i>catena</i>-Poly[[bis(\m~3~-5-hydroxyisophthalato)bis(pyrazino[2,3-<i>f</i>][1,10]phenanthroline)dicadmium]
 dihydrate]
;
_journal_coeditor_code DS2166
_journal_issue 4
_journal_name_full 'Acta Crystallographica Section E'
_journal_page_first m477
_journal_page_last m478
_journal_paper_doi 10.1107/S1600536812011695
_journal_volume 68
_journal_year 2012
_chemical_formula_iupac '[Cd2 (C8 H4 O5)2 (C14 H8 N4)2], 2H2 O'
_chemical_formula_moiety 'C44 H24 Cd2 N8 O10, 2(H2 O)'
_chemical_formula_sum 'C44 H28 Cd2 N8 O12'
_chemical_formula_weight 1085.54
_chemical_name_systematic
;
i>catena</i>-Poly[[bis(\m~3~-5-hydroxyisophthalato)bis(pyrazino[2,3-
<i>f</i>][1,10]phenanthroline)dicadmium] dihydrate]
;
_space_group_IT_number 2
_symmetry_cell_setting triclinic
_symmetry_space_group_name_Hall '-P 1'
_symmetry_space_group_name_H-M 'P -1'
_atom_sites_solution_hydrogens geom
_atom_sites_solution_primary direct
_atom_sites_solution_secondary difmap
_audit_creation_method SHELXL-97
_cell_angle_alpha 92.903(16)
_cell_angle_beta 97.143(13)
_cell_angle_gamma 95.515(9)
_cell_formula_units_Z 2
_cell_length_a 8.6754(13)
_cell_length_b 15.1114(17)
_cell_length_c 15.629(3)
_cell_measurement_reflns_used 20
_cell_measurement_temperature 293(2)
_cell_measurement_theta_max 22.26
_cell_measurement_theta_min 2.73
_cell_volume 2019.5(5)
_computing_cell_refinement 'SAINT (Bruker, 2001)'
_computing_data_collection 'SMART (Bruker, 2001)'
_computing_data_reduction 'SAINT (Bruker, 2001)'
_computing_molecular_graphics 'SHELXL97 (Sheldrick, 2008)'
_computing_publication_material 'SHELXL97 (Sheldrick, 2008)'
_computing_structure_refinement 'SHELXL97 (Sheldrick, 2008)'
_computing_structure_solution 'SHELXS97 (Sheldrick, 2008)'
_diffrn_ambient_temperature 293(2)
_diffrn_measured_fraction_theta_full 0.999
_diffrn_measured_fraction_theta_max 0.999
_diffrn_measurement_device_type 'Bruker APEX area-detector'
_diffrn_measurement_method '\f and \w scan'
_diffrn_radiation_monochromator graphite
_diffrn_radiation_source 'fine-focus sealed tube'
_diffrn_radiation_type MoK\a
_diffrn_radiation_wavelength 0.71073
_diffrn_reflns_av_R_equivalents 0.0609
_diffrn_reflns_av_sigmaI/netI 0.0443
_diffrn_reflns_limit_h_max 11
_diffrn_reflns_limit_h_min -1
_diffrn_reflns_limit_k_max 19
_diffrn_reflns_limit_k_min -19
_diffrn_reflns_limit_l_max 20
_diffrn_reflns_limit_l_min -20
_diffrn_reflns_number 11100
_diffrn_reflns_theta_full 27.50
_diffrn_reflns_theta_max 27.50
_diffrn_reflns_theta_min 1.83
_diffrn_standards_decay_% 0
_diffrn_standards_interval_time 0
_diffrn_standards_number 0
_exptl_absorpt_coefficient_mu 1.132
_exptl_absorpt_correction_T_max 0.7513
_exptl_absorpt_correction_T_min 0.6808
_exptl_absorpt_correction_type multi-scan
_exptl_absorpt_process_details '(SADABS; Sheldrick, 1996)'
_exptl_crystal_colour red
_exptl_crystal_density_diffrn 1.785
_exptl_crystal_density_method 'not measured'
_exptl_crystal_description block
_exptl_crystal_F_000 1080
_exptl_crystal_size_max 0.37
_exptl_crystal_size_mid 0.33
_exptl_crystal_size_min 0.27
_refine_diff_density_max 0.697
_refine_diff_density_min -1.432
_refine_ls_extinction_method none
_refine_ls_goodness_of_fit_ref 1.072
_refine_ls_hydrogen_treatment constr
_refine_ls_matrix_type full
_refine_ls_number_parameters 595
_refine_ls_number_reflns 9275
_refine_ls_number_restraints 0
_refine_ls_restrained_S_all 1.072
_refine_ls_R_factor_all 0.0461
_refine_ls_R_factor_gt 0.0306
_refine_ls_shift/su_max 0.009
_refine_ls_shift/su_mean 0.001
_refine_ls_structure_factor_coef Fsqd
_refine_ls_weighting_details 'calc w=1/[\s^2^(Fo^2^)+(0.0613P)^2^+2.6404P] where P=(Fo^2^+2Fc^2^)/3'
_refine_ls_weighting_scheme calc
_refine_ls_wR_factor_gt 0.0934
_refine_ls_wR_factor_ref 0.1135
_reflns_number_gt 8147
_reflns_number_total 9275
_reflns_threshold_expression I>2sigma(I)
_cod_data_source_file ds2166.cif
_cod_data_source_block I
_cod_original_cell_volume 2019.6(5)
_cod_database_code 2234153
_cod_database_fobs_code 2234153

loop_
_symmetry_equiv_pos_as_xyz
'x, y, z'
'-x, -y, -z'

loop_
_atom_site_type_symbol
_atom_site_label
_atom_site_fract_x
_atom_site_fract_y
_atom_site_fract_z
_atom_site_U_iso_or_equiv
_atom_site_adp_type
_atom_site_calc_flag
_atom_site_refinement_flags
_atom_site_occupancy
_atom_site_symmetry_multiplicity
Cd Cd1 0.10447(3) 0.188967(14) 0.170325(14) 0.02701(8) Uani d . 1 1
Cd Cd2 0.47056(3) 0.185064(14) 0.355404(14) 0.02830(8) Uani d . 1 1
C C1 0.4157(4) 0.0769(2) 0.1864(2) 0.0325(7) Uani d . 1 1
C C2 0.4157(4) -0.0043(2) 0.1274(2) 0.0293(6) Uani d . 1 1
C C3 0.2868(4) -0.0312(2) 0.0662(2) 0.0298(6) Uani d . 1 1
H H3A 0.2047 0.0041 0.0578 0.036 Uiso calc R 1 1
C C4 0.2821(4) -0.1116(2) 0.0176(2) 0.0306(6) Uani d . 1 1
C C5 0.4080(4) -0.1622(2) 0.0279(2) 0.0355(7) Uani d . 1 1
H H5A 0.4056 -0.2151 -0.0055 0.043 Uiso calc R 1 1
C C6 0.5372(4) -0.1341(2) 0.0879(2) 0.0359(7) Uani d . 1 1
C C7 0.5410(4) -0.0553(2) 0.1379(2) 0.0327(7) Uani d . 1 1
H H7A 0.6272 -0.0366 0.1785 0.039 Uiso calc R 1 1
C C8 0.1421(4) -0.1441(2) -0.0463(2) 0.0328(7) Uani d . 1 1
C C9 0.1081(4) 0.0759(2) 0.3173(2) 0.0327(7) Uani d . 1 1
C C10 0.0805(4) -0.0039(2) 0.3672(2) 0.0301(6) Uani d . 1 1
C C11 -0.0632(4) -0.0553(2) 0.3504(2) 0.0335(7) Uani d . 1 1
H H11A -0.1422 -0.0371 0.3114 0.040 Uiso calc R 1 1
C C12 -0.0887(4) -0.1337(2) 0.3918(2) 0.0355(7) Uani d . 1 1
C C13 0.0304(4) -0.1612(2) 0.4484(2) 0.0362(7) Uani d . 1 1
H H13A 0.0143 -0.2141 0.4755 0.043 Uiso calc R 1 1
C C14 0.1743(4) -0.1098(2) 0.4649(2) 0.0306(6) Uani d . 1 1
C C15 0.1995(4) -0.0305(2) 0.4259(2) 0.0297(6) Uani d . 1 1
H H15A 0.2944 0.0047 0.4386 0.036 Uiso calc R 1 1
C C16 0.3017(4) -0.1412(2) 0.5267(2) 0.0314(6) Uani d . 1 1
C C17 -0.0218(5) 0.3044(3) 0.3270(2) 0.0407(8) Uani d . 1 1
H H17A -0.0325 0.2492 0.3506 0.049 Uiso calc R 1 1
C C18 -0.0821(6) 0.3758(3) 0.3664(3) 0.0544(11) Uani d . 1 1
H H18A -0.1310 0.3686 0.4156 0.065 Uiso calc R 1 1
C C19 -0.0680(6) 0.4571(3) 0.3312(3) 0.0565(11) Uani d . 1 1
H H19A -0.1064 0.5058 0.3568 0.068 Uiso calc R 1 1
C C20 0.0046(5) 0.4664(2) 0.2565(3) 0.0419(8) Uani d . 1 1
C C21 0.0198(5) 0.5501(3) 0.2146(3) 0.0509(10) Uani d . 1 1
C C22 -0.0273(9) 0.6946(3) 0.2073(5) 0.090(2) Uani d . 1 1
H H22A -0.0683 0.7450 0.2279 0.108 Uiso calc R 1 1
C C23 0.0499(9) 0.6999(3) 0.1355(6) 0.097(2) Uani d . 1 1
H H23A 0.0581 0.7540 0.1098 0.117 Uiso calc R 1 1
C C24 0.0961(6) 0.5557(3) 0.1413(3) 0.0531(11) Uani d . 1 1
C C25 0.1584(5) 0.4778(3) 0.1055(3) 0.0439(9) Uani d . 1 1
C C26 0.2386(7) 0.4795(4) 0.0330(3) 0.0671(14) Uani d . 1 1
H H26A 0.2538 0.5320 0.0052 0.081 Uiso calc R 1 1
C C27 0.2944(7) 0.4036(4) 0.0034(4) 0.0712(15) Uani d . 1 1
H H27A 0.3496 0.4044 -0.0440 0.085 Uiso calc R 1 1
C C28 0.2678(5) 0.3250(3) 0.0449(3) 0.0495(10) Uani d . 1 1
H H28A 0.3031 0.2731 0.0235 0.059 Uiso calc R 1 1
C C29 0.1410(4) 0.3973(2) 0.1447(2) 0.0329(7) Uani d . 1 1
C C30 0.0625(4) 0.3913(2) 0.2218(2) 0.0317(6) Uani d . 1 1
C C31 0.3204(5) 0.3164(3) 0.4855(3) 0.0500(10) Uani d . 1 1
H H31A 0.3056 0.2645 0.5143 0.060 Uiso calc R 1 1
C C32 0.2675(6) 0.3944(4) 0.5176(4) 0.0709(15) Uani d . 1 1
H H32A 0.2197 0.3945 0.5677 0.085 Uiso calc R 1 1
C C33 0.2864(6) 0.4703(4) 0.4750(4) 0.0718(16) Uani d . 1 1
H H33A 0.2503 0.5223 0.4954 0.086 Uiso calc R 1 1
C C34 0.3604(5) 0.4699(3) 0.4003(3) 0.0499(10) Uani d . 1 1
C C35 0.3880(6) 0.5474(3) 0.3515(4) 0.0602(14) Uani d . 1 1
C C36 0.3659(10) 0.6943(4) 0.3319(7) 0.105(3) Uani d . 1 1
H H36A 0.3323 0.7486 0.3482 0.126 Uiso calc R 1 1
C C37 0.4468(10) 0.6902(4) 0.2608(6) 0.104(3) Uani d . 1 1
H H37A 0.4666 0.7415 0.2318 0.125 Uiso calc R 1 1
C C38 0.4669(6) 0.5434(3) 0.2791(3) 0.0574(12) Uani d . 1 1
C C39 0.5212(5) 0.4600(2) 0.2509(3) 0.0457(9) Uani d . 1 1
C C40 0.6034(6) 0.4512(3) 0.1801(3) 0.0616(13) Uani d . 1 1
H H40A 0.6253 0.5000 0.1481 0.074 Uiso calc R 1 1
C C41 0.6517(6) 0.3701(3) 0.1580(3) 0.0574(11) Uani d . 1 1
H H41A 0.7090 0.3641 0.1119 0.069 Uiso calc R 1 1
C C42 0.6148(5) 0.2978(3) 0.2045(2) 0.0419(8) Uani d . 1 1
H H42A 0.6449 0.2428 0.1879 0.050 Uiso calc R 1 1
C C43 0.4924(4) 0.3842(2) 0.2967(2) 0.0331(7) Uani d . 1 1
C C44 0.4124(4) 0.3889(2) 0.3731(2) 0.0331(7) Uani d . 1 1
N N1 0.0498(3) 0.31172(18) 0.25765(18) 0.0313(6) Uani d . 1 1
N N2 0.1936(3) 0.32205(19) 0.11392(19) 0.0347(6) Uani d . 1 1
N N3 -0.0450(6) 0.6199(3) 0.2481(3) 0.0731(13) Uani d . 1 1
N N4 0.1131(6) 0.6324(3) 0.1010(4) 0.0768(14) Uani d . 1 1
N N5 0.3913(3) 0.3145(2) 0.41515(18) 0.0341(6) Uani d . 1 1
N N6 0.5371(3) 0.30456(19) 0.27266(18) 0.0320(6) Uani d . 1 1
N N7 0.3338(6) 0.6247(3) 0.3780(4) 0.0876(17) Uani d . 1 1
N N8 0.4967(6) 0.6145(3) 0.2330(4) 0.0839(16) Uani d . 1 1
O O1 0.3399(3) 0.13916(16) 0.16202(18) 0.0387(5) Uani d . 1 1
O O2 0.4944(3) 0.07607(18) 0.26051(17) 0.0445(6) Uani d . 1 1
O O3 0.6581(3) -0.18602(19) 0.0963(2) 0.0507(7) Uani d . 1 1
H H3B 0.7409 -0.1541 0.1070 0.076 Uiso calc R 1 1
O O4 0.0151(3) -0.11105(18) -0.04066(16) 0.0396(6) Uani d . 1 1
O O5 0.1536(3) -0.2029(2) -0.10328(18) 0.0463(7) Uani d . 1 1
O O6 0.2090(3) 0.13873(17) 0.34703(19) 0.0411(6) Uani d . 1 1
O O7 0.0264(3) 0.07608(18) 0.24391(18) 0.0452(6) Uani d . 1 1
O O8 -0.2273(3) -0.1863(2) 0.3755(2) 0.0531(8) Uani d . 1 1
H H8A -0.2992 -0.1548 0.3689 0.080 Uiso calc R 1 1
O O9 0.4413(3) -0.10890(18) 0.52495(17) 0.0418(6) Uani d . 1 1
O O10 0.2685(3) -0.1985(2) 0.57699(19) 0.0488(7) Uani d . 1 1
O O1W 0.5320(3) 0.9117(2) 0.3532(2) 0.0517(7) Uani d . 1 1
H H1WA 0.4828 0.9197 0.3963 0.062 Uiso d R 1 1
H H1WB 0.5729 0.9562 0.3299 0.062 Uiso d R 1 1
O O2W 0.9326(3) 0.91177(19) 0.1314(2) 0.0482(6) Uani d . 1 1
H H2WA 0.9958 0.8862 0.1036 0.058 Uiso d R 1 1
H H2WB 0.9335 0.9681 0.1328 0.058 Uiso d R 1 1

loop_
_atom_site_aniso_label
_atom_site_aniso_U_11
_atom_site_aniso_U_22
_atom_site_aniso_U_33
_atom_site_aniso_U_12
_atom_site_aniso_U_13
_atom_site_aniso_U_23
Cd1 0.02968(12) 0.02234(12) 0.02818(12) 0.00372(8) -0.00040(9) 0.00180(8)
Cd2 0.03162(13) 0.02485(12) 0.02733(12) 0.00397(9) -0.00178(9) 0.00298(8)
C1 0.0262(15) 0.0321(16) 0.0382(17) 0.0037(12) 0.0032(13) -0.0048(13)
C2 0.0280(15) 0.0315(15) 0.0284(15) 0.0067(12) 0.0022(12) -0.0014(12)
C3 0.0294(15) 0.0305(15) 0.0298(15) 0.0079(12) 0.0011(12) 0.0012(12)
C4 0.0290(15) 0.0341(16) 0.0281(15) 0.0040(12) 0.0019(12) -0.0021(12)
C5 0.0362(17) 0.0334(16) 0.0359(17) 0.0079(13) 0.0015(14) -0.0088(13)
C6 0.0283(15) 0.0396(18) 0.0401(18) 0.0119(13) 0.0013(13) -0.0032(14)
C7 0.0272(15) 0.0364(17) 0.0330(16) 0.0072(13) -0.0024(12) -0.0048(13)
C8 0.0303(16) 0.0371(17) 0.0293(15) 0.0026(13) -0.0010(12) -0.0014(13)
C9 0.0285(15) 0.0310(16) 0.0390(17) 0.0039(12) 0.0038(13) 0.0077(13)
C10 0.0265(14) 0.0309(15) 0.0329(16) 0.0029(12) 0.0024(12) 0.0053(12)
C11 0.0255(15) 0.0358(17) 0.0382(17) 0.0015(12) -0.0028(13) 0.0112(14)
C12 0.0271(15) 0.0357(17) 0.0428(18) -0.0020(13) 0.0026(13) 0.0091(14)
C13 0.0330(16) 0.0370(17) 0.0390(18) 0.0014(13) 0.0028(14) 0.0143(14)
C14 0.0287(15) 0.0362(16) 0.0269(14) 0.0041(12) 0.0016(12) 0.0080(12)
C15 0.0251(14) 0.0329(16) 0.0302(15) 0.0013(12) -0.0010(12) 0.0066(12)
C16 0.0317(16) 0.0353(16) 0.0269(15) 0.0059(13) -0.0019(12) 0.0074(12)
C17 0.049(2) 0.045(2) 0.0304(17) 0.0088(16) 0.0089(15) 0.0065(14)
C18 0.066(3) 0.059(3) 0.042(2) 0.013(2) 0.022(2) -0.0035(19)
C19 0.066(3) 0.052(2) 0.053(2) 0.019(2) 0.013(2) -0.014(2)
C20 0.0424(19) 0.0328(17) 0.048(2) 0.0073(15) -0.0021(16) -0.0064(15)
C21 0.055(2) 0.0277(17) 0.067(3) 0.0118(16) -0.009(2) -0.0003(17)
C22 0.111(5) 0.032(2) 0.122(6) 0.030(3) -0.015(4) -0.004(3)
C23 0.116(6) 0.030(2) 0.141(7) 0.017(3) -0.015(5) 0.023(3)
C24 0.059(3) 0.0320(19) 0.065(3) 0.0057(17) -0.010(2) 0.0135(18)
C25 0.047(2) 0.0348(18) 0.049(2) 0.0035(15) -0.0007(17) 0.0165(16)
C26 0.082(4) 0.060(3) 0.064(3) 0.004(3) 0.019(3) 0.038(2)
C27 0.087(4) 0.072(3) 0.066(3) 0.013(3) 0.041(3) 0.028(3)
C28 0.057(2) 0.052(2) 0.044(2) 0.0081(19) 0.0199(19) 0.0089(18)
C29 0.0320(16) 0.0285(15) 0.0371(17) 0.0030(12) -0.0003(13) 0.0034(13)
C30 0.0304(15) 0.0273(15) 0.0362(16) 0.0024(12) 0.0007(13) 0.0001(12)
C31 0.049(2) 0.061(3) 0.040(2) 0.0011(19) 0.0132(17) -0.0023(18)
C32 0.061(3) 0.084(4) 0.069(3) 0.006(3) 0.029(3) -0.027(3)
C33 0.059(3) 0.065(3) 0.091(4) 0.016(2) 0.015(3) -0.035(3)
C34 0.040(2) 0.038(2) 0.067(3) 0.0092(16) -0.0071(18) -0.0175(18)
C35 0.052(2) 0.0293(19) 0.090(4) 0.0079(17) -0.025(2) -0.010(2)
C36 0.108(6) 0.027(2) 0.164(8) 0.015(3) -0.047(5) -0.005(4)
C37 0.122(6) 0.029(2) 0.147(7) 0.003(3) -0.037(5) 0.018(3)
C38 0.061(3) 0.0285(18) 0.075(3) 0.0010(17) -0.023(2) 0.0097(19)
C39 0.050(2) 0.0318(18) 0.050(2) -0.0046(16) -0.0110(17) 0.0113(16)
C40 0.072(3) 0.055(3) 0.054(3) -0.014(2) 0.002(2) 0.025(2)
C41 0.067(3) 0.067(3) 0.038(2) -0.008(2) 0.016(2) 0.009(2)
C42 0.048(2) 0.046(2) 0.0312(17) 0.0009(16) 0.0083(15) 0.0050(15)
C43 0.0330(16) 0.0294(15) 0.0342(16) 0.0000(12) -0.0047(13) 0.0035(13)
C44 0.0308(16) 0.0288(15) 0.0373(17) 0.0026(12) -0.0027(13) -0.0042(13)
N1 0.0336(14) 0.0295(13) 0.0307(13) 0.0040(11) 0.0041(11) 0.0008(11)
N2 0.0370(15) 0.0308(14) 0.0368(15) 0.0023(11) 0.0073(12) 0.0021(11)
N3 0.086(3) 0.041(2) 0.091(3) 0.028(2) -0.006(3) -0.010(2)
N4 0.092(3) 0.039(2) 0.101(4) 0.010(2) 0.002(3) 0.032(2)
N5 0.0356(14) 0.0360(15) 0.0300(14) 0.0032(12) 0.0029(11) 0.0006(11)
N6 0.0370(15) 0.0312(14) 0.0273(13) 0.0026(11) 0.0025(11) 0.0014(11)
N7 0.086(3) 0.040(2) 0.129(5) 0.022(2) -0.019(3) -0.023(3)
N8 0.097(4) 0.034(2) 0.110(4) -0.008(2) -0.027(3) 0.025(2)
O1 0.0341(12) 0.0315(12) 0.0504(15) 0.0095(10) 0.0017(11) -0.0017(11)
O2 0.0493(15) 0.0424(14) 0.0387(14) 0.0153(12) -0.0084(11) -0.0117(11)
O3 0.0348(13) 0.0447(15) 0.0699(19) 0.0169(11) -0.0047(13) -0.0188(14)
O4 0.0324(12) 0.0468(14) 0.0371(13) 0.0101(10) -0.0058(10) -0.0080(11)
O5 0.0378(14) 0.0566(17) 0.0409(14) 0.0113(12) -0.0061(11) -0.0168(12)
O6 0.0342(13) 0.0321(12) 0.0549(16) -0.0020(10) 0.0019(11) 0.0042(11)
O7 0.0449(15) 0.0430(14) 0.0442(15) -0.0060(12) -0.0050(12) 0.0161(12)
O8 0.0294(13) 0.0476(16) 0.080(2) -0.0081(11) -0.0032(13) 0.0275(15)
O9 0.0314(12) 0.0500(15) 0.0428(14) 0.0010(11) -0.0044(10) 0.0201(12)
O10 0.0400(14) 0.0602(17) 0.0460(15) 0.0017(12) -0.0053(11) 0.0358(13)
O1W 0.0513(16) 0.0541(17) 0.0541(17) 0.0138(13) 0.0142(13) 0.0125(14)
O2W 0.0439(15) 0.0442(15) 0.0571(17) 0.0021(12) 0.0106(13) 0.0023(13)

loop_
_atom_type_symbol
_atom_type_description
_atom_type_scat_dispersion_real
_atom_type_scat_dispersion_imag
_atom_type_scat_source
C C 0.0033 0.0016 'International Tables Vol C Tables 4.2.6.8 and 6.1.1.4'
H H 0.0000 0.0000 'International Tables Vol C Tables 4.2.6.8 and 6.1.1.4'
N N 0.0061 0.0033 'International Tables Vol C Tables 4.2.6.8 and 6.1.1.4'
O O 0.0106 0.0060 'International Tables Vol C Tables 4.2.6.8 and 6.1.1.4'
Cd Cd -0.8075 1.2024 'International Tables Vol C Tables 4.2.6.8 and 6.1.1.4'

loop_
_geom_angle_atom_site_label_1
_geom_angle_atom_site_label_2
_geom_angle_atom_site_label_3
_geom_angle_site_symmetry_1
_geom_angle_site_symmetry_3
_geom_angle
O7 Cd1 O1 . . 92.68(10)
O7 Cd1 N2 . . 170.68(10)
O1 Cd1 N2 . . 89.39(10)
O7 Cd1 O4 . 2 89.95(10)
O1 Cd1 O4 . 2 94.29(9)
N2 Cd1 O4 . 2 98.96(10)
O7 Cd1 N1 . . 101.48(11)
O1 Cd1 N1 . . 127.16(9)
N2 Cd1 N1 . . 70.20(10)
O4 Cd1 N1 2 . 135.72(9)
O7 Cd1 O5 . 2 92.96(11)
O1 Cd1 O5 . 2 148.77(9)
N2 Cd1 O5 . 2 89.96(11)
O4 Cd1 O5 2 2 55.03(9)
N1 Cd1 O5 . 2 81.52(9)
O7 Cd1 C8 . 2 90.03(10)
O1 Cd1 C8 . 2 122.03(10)
N2 Cd1 C8 . 2 96.58(11)
O4 Cd1 C8 2 2 27.78(9)
N1 Cd1 C8 . 2 108.73(10)
O5 Cd1 C8 2 2 27.34(10)
O2 Cd2 O6 . . 89.39(10)
O2 Cd2 N5 . . 160.40(10)
O6 Cd2 N5 . . 81.94(10)
O2 Cd2 O9 . 2_656 94.61(10)
O6 Cd2 O9 . 2_656 98.31(9)
N5 Cd2 O9 . 2_656 103.99(10)
O2 Cd2 N6 . . 97.96(11)
O6 Cd2 N6 . . 116.05(10)
N5 Cd2 N6 . . 70.66(10)
O9 Cd2 N6 2_656 . 143.34(10)
O2 Cd2 O10 . 2_656 96.45(11)
O6 Cd2 O10 . 2_656 153.41(9)
N5 Cd2 O10 . 2_656 99.14(11)
O9 Cd2 O10 2_656 2_656 55.45(9)
N6 Cd2 O10 . 2_656 88.88(9)
O2 Cd2 C16 . 2_656 94.70(10)
O6 Cd2 C16 . 2_656 126.42(10)
N5 Cd2 C16 . 2_656 104.61(10)
O9 Cd2 C16 2_656 2_656 28.12(9)
N6 Cd2 C16 . 2_656 116.16(10)
O10 Cd2 C16 2_656 2_656 27.42(9)
O1 C1 O2 . . 124.3(3)
O1 C1 C2 . . 120.1(3)
O2 C1 C2 . . 115.6(3)
C7 C2 C3 . . 120.5(3)
C7 C2 C1 . . 119.4(3)
C3 C2 C1 . . 120.0(3)
C2 C3 C4 . . 119.2(3)
C2 C3 H3A . . 120.4
C4 C3 H3A . . 120.4
C5 C4 C3 . . 120.1(3)
C5 C4 C8 . . 119.4(3)
C3 C4 C8 . . 120.5(3)
C6 C5 C4 . . 120.3(3)
C6 C5 H5A . . 119.9
C4 C5 H5A . . 119.9
O3 C6 C5 . . 118.4(3)
O3 C6 C7 . . 121.6(3)
C5 C6 C7 . . 120.0(3)
C6 C7 C2 . . 119.9(3)
C6 C7 H7A . . 120.0
C2 C7 H7A . . 120.0
O5 C8 O4 . . 121.7(3)
O5 C8 C4 . . 119.4(3)
O4 C8 C4 . . 118.9(3)
O5 C8 Cd1 . 2 61.56(18)
O4 C8 Cd1 . 2 60.48(17)
C4 C8 Cd1 . 2 174.5(3)
O6 C9 O7 . . 122.8(3)
O6 C9 C10 . . 120.6(3)
O7 C9 C10 . . 116.6(3)
C11 C10 C15 . . 120.3(3)
C11 C10 C9 . . 118.7(3)
C15 C10 C9 . . 120.8(3)
C12 C11 C10 . . 120.0(3)
C12 C11 H11A . . 120.0
C10 C11 H11A . . 120.0
O8 C12 C13 . . 118.9(3)
O8 C12 C11 . . 121.4(3)
C13 C12 C11 . . 119.7(3)
C12 C13 C14 . . 120.2(3)
C12 C13 H13A . . 119.9
C14 C13 H13A . . 119.9
C15 C14 C13 . . 120.6(3)
C15 C14 C16 . . 120.3(3)
C13 C14 C16 . . 119.1(3)
C14 C15 C10 . . 119.1(3)
C14 C15 H15A . . 120.4
C10 C15 H15A . . 120.4
O10 C16 O9 . . 121.5(3)
O10 C16 C14 . . 119.6(3)
O9 C16 C14 . . 118.9(3)
O10 C16 Cd2 . 2_656 61.58(18)
O9 C16 Cd2 . 2_656 60.23(17)
C14 C16 Cd2 . 2_656 175.5(2)
N1 C17 C18 . . 122.7(4)
N1 C17 H17A . . 118.6
C18 C17 H17A . . 118.6
C19 C18 C17 . . 118.8(4)
C19 C18 H18A . . 120.6
C17 C18 H18A . . 120.6
C18 C19 C20 . . 119.7(4)
C18 C19 H19A . . 120.1
C20 C19 H19A . . 120.1
C30 C20 C19 . . 117.5(4)
C30 C20 C21 . . 119.9(4)
C19 C20 C21 . . 122.5(4)
N3 C21 C24 . . 122.4(4)
N3 C21 C20 . . 117.7(5)
C24 C21 C20 . . 119.9(4)
N3 C22 C23 . . 122.1(5)
N3 C22 H22A . . 118.9
C23 C22 H22A . . 118.9
N4 C23 C22 . . 123.9(5)
N4 C23 H23A . . 118.0
C22 C23 H23A . . 118.0
N4 C24 C21 . . 121.5(4)
N4 C24 C25 . . 118.2(5)
C21 C24 C25 . . 120.3(4)
C29 C25 C26 . . 117.2(4)
C29 C25 C24 . . 119.7(4)
C26 C25 C24 . . 123.0(4)
C27 C26 C25 . . 119.7(4)
C27 C26 H26A . . 120.1
C25 C26 H26A . . 120.1
C26 C27 C28 . . 119.4(4)
C26 C27 H27A . . 120.3
C28 C27 H27A . . 120.3
N2 C28 C27 . . 121.9(4)
N2 C28 H28A . . 119.1
C27 C28 H28A . . 119.1
N2 C29 C25 . . 122.7(3)
N2 C29 C30 . . 117.1(3)
C25 C29 C30 . . 120.2(3)
N1 C30 C20 . . 122.3(3)
N1 C30 C29 . . 117.8(3)
C20 C30 C29 . . 119.9(3)
N5 C31 C32 . . 121.7(5)
N5 C31 H31A . . 119.1
C32 C31 H31A . . 119.1
C33 C32 C31 . . 119.5(5)
C33 C32 H32A . . 120.3
C31 C32 H32A . . 120.3
C32 C33 C34 . . 119.9(4)
C32 C33 H33A . . 120.1
C34 C33 H33A . . 120.1
C33 C34 C44 . . 117.0(4)
C33 C34 C35 . . 123.8(4)
C44 C34 C35 . . 119.1(4)
N7 C35 C38 . . 120.8(5)
N7 C35 C34 . . 118.1(6)
C38 C35 C34 . . 121.1(4)
N7 C36 C37 . . 123.5(6)
N7 C36 H36A . . 118.3
C37 C36 H36A . . 118.3
N8 C37 C36 . . 121.6(6)
N8 C37 H37A . . 119.2
C36 C37 H37A . . 119.2
N8 C38 C35 . . 122.7(5)
N8 C38 C39 . . 117.3(5)
C35 C38 C39 . . 120.0(4)
C40 C39 C43 . . 117.4(4)
C40 C39 C38 . . 123.2(4)
C43 C39 C38 . . 119.3(4)
C41 C40 C39 . . 119.7(4)
C41 C40 H40A . . 120.2
C39 C40 H40A . . 120.2
C40 C41 C42 . . 119.5(4)
C40 C41 H41A . . 120.2
C42 C41 H41A . . 120.2
N6 C42 C41 . . 121.9(4)
N6 C42 H42A . . 119.1
C41 C42 H42A . . 119.1
N6 C43 C39 . . 122.0(3)
N6 C43 C44 . . 117.4(3)
C39 C43 C44 . . 120.6(3)
N5 C44 C34 . . 122.4(4)
N5 C44 C43 . . 117.7(3)
C34 C44 C43 . . 119.9(4)
C17 N1 C30 . . 118.9(3)
C17 N1 Cd1 . . 124.1(2)
C30 N1 Cd1 . . 115.3(2)
C28 N2 C29 . . 119.1(3)
C28 N2 Cd1 . . 123.2(3)
C29 N2 Cd1 . . 116.6(2)
C22 N3 C21 . . 115.1(6)
C23 N4 C24 . . 115.0(6)
C31 N5 C44 . . 119.5(3)
C31 N5 Cd2 . . 123.0(3)
C44 N5 Cd2 . . 117.4(2)
C42 N6 C43 . . 119.3(3)
C42 N6 Cd2 . . 124.0(2)
C43 N6 Cd2 . . 116.7(2)
C36 N7 C35 . . 115.4(7)
C37 N8 C38 . . 116.0(7)
C1 O1 Cd1 . . 139.9(2)
C1 O2 Cd2 . . 116.7(2)
C6 O3 H3B . . 109.5
C8 O4 Cd1 . 2 91.74(19)
C8 O5 Cd1 . 2 91.1(2)
C9 O6 Cd2 . . 142.2(2)
C9 O7 Cd1 . . 112.1(2)
C12 O8 H8A . . 109.5
C16 O9 Cd2 . 2_656 91.65(19)
C16 O10 Cd2 . 2_656 91.0(2)
H1WA O1W H1WB . . 120.0
H2WA O2W H2WB . . 120.0

loop_
_geom_bond_atom_site_label_1
_geom_bond_atom_site_label_2
_geom_bond_site_symmetry_2
_geom_bond_distance
_geom_bond_publ_flag
Cd1 O7 . 2.205(3) yes
Cd1 O1 . 2.259(2) yes
Cd1 N2 . 2.339(3) yes
Cd1 O4 2 2.360(2) yes
Cd1 N1 . 2.367(3) yes
Cd1 O5 2 2.384(3) yes
Cd1 C8 2 2.711(3) ?
Cd2 O2 . 2.202(2) yes
Cd2 O6 . 2.295(3) yes
Cd2 N5 . 2.325(3) yes
Cd2 O9 2_656 2.332(2) yes
Cd2 N6 . 2.343(3) yes
Cd2 O10 2_656 2.362(3) yes
Cd2 C16 2_656 2.685(3) ?
C1 O1 . 1.247(4) ?
C1 O2 . 1.271(4) ?
C1 C2 . 1.497(4) ?
C2 C7 . 1.390(4) ?
C2 C3 . 1.392(4) ?
C3 C4 . 1.394(4) ?
C3 H3A . 0.9300 ?
C4 C5 . 1.391(5) ?
C4 C8 . 1.499(4) ?
C5 C6 . 1.386(5) ?
C5 H5A . 0.9300 ?
C6 O3 . 1.366(4) ?
C6 C7 . 1.386(5) ?
C7 H7A . 0.9300 ?
C8 O5 . 1.245(4) ?
C8 O4 . 1.264(4) ?
C8 Cd1 2 2.711(3) ?
C9 O6 . 1.257(4) ?
C9 O7 . 1.272(4) ?
C9 C10 . 1.485(4) ?
C10 C11 . 1.392(4) ?
C10 C15 . 1.397(4) ?
C11 C12 . 1.392(5) ?
C11 H11A . 0.9300 ?
C12 O8 . 1.365(4) ?
C12 C13 . 1.383(5) ?
C13 C14 . 1.394(5) ?
C13 H13A . 0.9300 ?
C14 C15 . 1.383(4) ?
C14 C16 . 1.503(4) ?
C15 H15A . 0.9300 ?
C16 O10 . 1.237(4) ?
C16 O9 . 1.266(4) ?
C16 Cd2 2_656 2.685(3) ?
C17 N1 . 1.320(5) ?
C17 C18 . 1.392(6) ?
C17 H17A . 0.9300 ?
C18 C19 . 1.372(7) ?
C18 H18A . 0.9300 ?
C19 C20 . 1.400(6) ?
C19 H19A . 0.9300 ?
C20 C30 . 1.396(5) ?
C20 C21 . 1.457(6) ?
C21 N3 . 1.354(6) ?
C21 C24 . 1.395(7) ?
C22 N3 . 1.331(8) ?
C22 C23 . 1.377(11) ?
C22 H22A . 0.9300 ?
C23 N4 . 1.326(9) ?
C23 H23A . 0.9300 ?
C24 N4 . 1.351(6) ?
C24 C25 . 1.457(6) ?
C25 C29 . 1.393(5) ?
C25 C26 . 1.402(7) ?
C26 C27 . 1.369(8) ?
C26 H26A . 0.9300 ?
C27 C28 . 1.396(6) ?
C27 H27A . 0.9300 ?
C28 N2 . 1.323(5) ?
C28 H28A . 0.9300 ?
C29 N2 . 1.353(4) ?
C29 C30 . 1.459(5) ?
C30 N1 . 1.353(4) ?
C31 N5 . 1.325(5) ?
C31 C32 . 1.397(7) ?
C31 H31A . 0.9300 ?
C32 C33 . 1.362(9) ?
C32 H32A . 0.9300 ?
C33 C34 . 1.400(8) ?
C33 H33A . 0.9300 ?
C34 C44 . 1.408(5) ?
C34 C35 . 1.447(7) ?
C35 N7 . 1.365(6) ?
C35 C38 . 1.396(8) ?
C36 N7 . 1.332(10) ?
C36 C37 . 1.389(12) ?
C36 H36A . 0.9300 ?
C37 N8 . 1.333(9) ?
C37 H37A . 0.9300 ?
C38 N8 . 1.346(6) ?
C38 C39 . 1.454(6) ?
C39 C40 . 1.396(7) ?
C39 C43 . 1.400(5) ?
C40 C41 . 1.375(7) ?
C40 H40A . 0.9300 ?
C41 C42 . 1.376(6) ?
C41 H41A . 0.9300 ?
C42 N6 . 1.335(5) ?
C42 H42A . 0.9300 ?
C43 N6 . 1.348(4) ?
C43 C44 . 1.455(5) ?
C44 N5 . 1.339(5) ?
O3 H3B . 0.8200 ?
O4 Cd1 2 2.360(2) ?
O5 Cd1 2 2.384(3) ?
O8 H8A . 0.8200 ?
O9 Cd2 2_656 2.332(2) ?
O10 Cd2 2_656 2.362(3) ?
O1W H1WA . 0.8500 ?
O1W H1WB . 0.8500 ?
O2W H2WA . 0.8500 ?
O2W H2WB . 0.8499 ?

loop_
_geom_hbond_atom_site_label_D
_geom_hbond_atom_site_label_H
_geom_hbond_atom_site_label_A
_geom_hbond_site_symmetry_A
_geom_hbond_distance_DH
_geom_hbond_distance_HA
_geom_hbond_distance_DA
_geom_hbond_angle_DHA
O3 H3B O2W 1_545 0.82 1.84 2.659(4) 176.8
O8 H8A O1W 1_445 0.82 1.85 2.672(4) 177.4
O1W H1WA O9 1_565 0.85 2.14 2.912(4) 150.1
O1W H1WB O2 1_565 0.85 2.27 2.963(4) 138.2
O2W H2WA O4 1_665 0.85 2.28 2.880(4) 127.4
O2W H2WB O7 1_665 0.85 2.33 2.955(4) 130.5

loop_
_geom_torsion_atom_site_label_1
_geom_torsion_atom_site_label_2
_geom_torsion_atom_site_label_3
_geom_torsion_atom_site_label_4
_geom_torsion_site_symmetry_1
_geom_torsion_site_symmetry_4
_geom_torsion
O1 C1 C2 C7 . . 154.7(3)
O2 C1 C2 C7 . . -26.3(5)
O1 C1 C2 C3 . . -29.3(5)
O2 C1 C2 C3 . . 149.8(3)
C7 C2 C3 C4 . . 2.3(5)
C1 C2 C3 C4 . . -173.8(3)
C2 C3 C4 C5 . . -2.6(5)
C2 C3 C4 C8 . . 177.6(3)
C3 C4 C5 C6 . . 1.4(5)
C8 C4 C5 C6 . . -178.7(3)
C4 C5 C6 O3 . . 179.7(3)
C4 C5 C6 C7 . . 0.1(6)
O3 C6 C7 C2 . . 179.9(3)
C5 C6 C7 C2 . . -0.5(6)
C3 C2 C7 C6 . . -0.7(5)
C1 C2 C7 C6 . . 175.3(3)
C5 C4 C8 O5 . . -17.3(5)
C3 C4 C8 O5 . . 162.5(3)
C5 C4 C8 O4 . . 162.5(3)
C3 C4 C8 O4 . . -17.7(5)
C5 C4 C8 Cd1 . 2 -116(2)
C3 C4 C8 Cd1 . 2 64(3)
O6 C9 C10 C11 . . 156.7(3)
O7 C9 C10 C11 . . -24.2(5)
O6 C9 C10 C15 . . -27.4(5)
O7 C9 C10 C15 . . 151.7(3)
C15 C10 C11 C12 . . -0.3(5)
C9 C10 C11 C12 . . 175.6(3)
C10 C11 C12 O8 . . -178.8(3)
C10 C11 C12 C13 . . -1.2(6)
O8 C12 C13 C14 . . 178.6(3)
C11 C12 C13 C14 . . 1.0(6)
C12 C13 C14 C15 . . 0.7(5)
C12 C13 C14 C16 . . 180.0(3)
C13 C14 C15 C10 . . -2.3(5)
C16 C14 C15 C10 . . 178.5(3)
C11 C10 C15 C14 . . 2.0(5)
C9 C10 C15 C14 . . -173.8(3)
C15 C14 C16 O10 . . 162.0(3)
C13 C14 C16 O10 . . -17.3(5)
C15 C14 C16 O9 . . -19.1(5)
C13 C14 C16 O9 . . 161.7(3)
C15 C14 C16 Cd2 . 2_656 58(3)
C13 C14 C16 Cd2 . 2_656 -121(3)
N1 C17 C18 C19 . . 0.7(7)
C17 C18 C19 C20 . . 0.7(7)
C18 C19 C20 C30 . . -1.1(7)
C18 C19 C20 C21 . . 178.4(4)
C30 C20 C21 N3 . . 176.8(4)
C19 C20 C21 N3 . . -2.7(6)
C30 C20 C21 C24 . . -1.8(6)
C19 C20 C21 C24 . . 178.8(4)
N3 C22 C23 N4 . . -0.2(12)
N3 C21 C24 N4 . . 1.9(7)
C20 C21 C24 N4 . . -179.6(4)
N3 C21 C24 C25 . . -177.5(4)
C20 C21 C24 C25 . . 1.0(6)
N4 C24 C25 C29 . . -179.1(4)
C21 C24 C25 C29 . . 0.3(6)
N4 C24 C25 C26 . . 1.8(7)
C21 C24 C25 C26 . . -178.8(5)
C29 C25 C26 C27 . . 0.6(8)
C24 C25 C26 C27 . . 179.7(5)
C25 C26 C27 C28 . . 1.3(9)
C26 C27 C28 N2 . . -1.9(9)
C26 C25 C29 N2 . . -2.1(6)
C24 C25 C29 N2 . . 178.8(4)
C26 C25 C29 C30 . . 178.3(4)
C24 C25 C29 C30 . . -0.8(5)
C19 C20 C30 N1 . . 0.3(6)
C21 C20 C30 N1 . . -179.2(3)
C19 C20 C30 C29 . . -179.2(4)
C21 C20 C30 C29 . . 1.2(5)
N2 C29 C30 N1 . . 0.9(5)
C25 C29 C30 N1 . . -179.5(3)
N2 C29 C30 C20 . . -179.6(3)
C25 C29 C30 C20 . . 0.0(5)
N5 C31 C32 C33 . . 1.1(8)
C31 C32 C33 C34 . . -0.9(8)
C32 C33 C34 C44 . . -0.1(7)
C32 C33 C34 C35 . . -179.0(5)
C33 C34 C35 N7 . . -2.4(7)
C44 C34 C35 N7 . . 178.7(4)
C33 C34 C35 C38 . . 177.9(5)
C44 C34 C35 C38 . . -1.0(6)
N7 C36 C37 N8 . . 0.9(12)
N7 C35 C38 N8 . . 1.4(7)
C34 C35 C38 N8 . . -178.9(4)
N7 C35 C38 C39 . . -178.9(4)
C34 C35 C38 C39 . . 0.8(6)
N8 C38 C39 C40 . . 1.0(6)
C35 C38 C39 C40 . . -178.8(4)
N8 C38 C39 C43 . . -179.8(4)
C35 C38 C39 C43 . . 0.4(6)
C43 C39 C40 C41 . . 0.3(7)
C38 C39 C40 C41 . . 179.5(4)
C39 C40 C41 C42 . . 1.7(7)
C40 C41 C42 N6 . . -2.1(7)
C40 C39 C43 N6 . . -2.1(5)
C38 C39 C43 N6 . . 178.6(3)
C40 C39 C43 C44 . . 177.8(4)
C38 C39 C43 C44 . . -1.5(5)
C33 C34 C44 N5 . . 0.9(6)
C35 C34 C44 N5 . . 179.9(3)
C33 C34 C44 C43 . . -179.0(4)
C35 C34 C44 C43 . . -0.1(5)
N6 C43 C44 N5 . . 1.3(5)
C39 C43 C44 N5 . . -178.6(3)
N6 C43 C44 C34 . . -178.8(3)
C39 C43 C44 C34 . . 1.3(5)
C18 C17 N1 C30 . . -1.5(6)
C18 C17 N1 Cd1 . . -165.9(3)
C20 C30 N1 C17 . . 1.0(5)
C29 C30 N1 C17 . . -179.4(3)
C20 C30 N1 Cd1 . . 166.7(3)
C29 C30 N1 Cd1 . . -13.8(4)
O7 Cd1 N1 C17 . . -5.0(3)
O1 Cd1 N1 C17 . . -107.3(3)
N2 Cd1 N1 C17 . . 179.4(3)
O4 Cd1 N1 C17 2 . 97.0(3)
O5 Cd1 N1 C17 2 . 86.3(3)
C8 Cd1 N1 C17 2 . 89.0(3)
O7 Cd1 N1 C30 . . -169.8(2)
O1 Cd1 N1 C30 . . 87.8(3)
N2 Cd1 N1 C30 . . 14.5(2)
O4 Cd1 N1 C30 2 . -67.9(3)
O5 Cd1 N1 C30 2 . -78.5(2)
C8 Cd1 N1 C30 2 . -75.8(2)
C27 C28 N2 C29 . . 0.5(7)
C27 C28 N2 Cd1 . . 168.1(4)
C25 C29 N2 C28 . . 1.6(5)
C30 C29 N2 C28 . . -178.9(3)
C25 C29 N2 Cd1 . . -166.8(3)
C30 C29 N2 Cd1 . . 12.7(4)
O7 Cd1 N2 C28 . . 150.5(6)
O1 Cd1 N2 C28 . . 47.7(3)
O4 Cd1 N2 C28 2 . -46.6(3)
N1 Cd1 N2 C28 . . 177.9(3)
O5 Cd1 N2 C28 2 . -101.1(3)
C8 Cd1 N2 C28 2 . -74.5(3)
O7 Cd1 N2 C29 . . -41.6(8)
O1 Cd1 N2 C29 . . -144.5(3)
O4 Cd1 N2 C29 2 . 121.3(2)
N1 Cd1 N2 C29 . . -14.3(2)
O5 Cd1 N2 C29 2 . 66.7(2)
C8 Cd1 N2 C29 2 . 93.3(3)
C23 C22 N3 C21 . . 0.8(9)
C24 C21 N3 C22 . . -1.6(7)
C20 C21 N3 C22 . . 179.9(5)
C22 C23 N4 C24 . . 0.4(10)
C21 C24 N4 C23 . . -1.2(8)
C25 C24 N4 C23 . . 178.2(5)
C32 C31 N5 C44 . . -0.3(6)
C32 C31 N5 Cd2 . . -176.9(4)
C34 C44 N5 C31 . . -0.7(5)
C43 C44 N5 C31 . . 179.3(3)
C34 C44 N5 Cd2 . . 176.1(3)
C43 C44 N5 Cd2 . . -4.0(4)
O2 Cd2 N5 C31 . . 123.5(4)
O6 Cd2 N5 C31 . . 59.0(3)
O9 Cd2 N5 C31 2_656 . -37.7(3)
N6 Cd2 N5 C31 . . -179.7(3)
O10 Cd2 N5 C31 2_656 . -94.2(3)
C16 Cd2 N5 C31 2_656 . -66.7(3)
O2 Cd2 N5 C44 . . -53.1(4)
O6 Cd2 N5 C44 . . -117.7(3)
O9 Cd2 N5 C44 2_656 . 145.7(2)
N6 Cd2 N5 C44 . . 3.6(2)
O10 Cd2 N5 C44 2_656 . 89.2(2)
C16 Cd2 N5 C44 2_656 . 116.7(2)
C41 C42 N6 C43 . . 0.3(6)
C41 C42 N6 Cd2 . . -179.8(3)
C39 C43 N6 C42 . . 1.8(5)
C44 C43 N6 C42 . . -178.1(3)
C39 C43 N6 Cd2 . . -178.0(3)
C44 C43 N6 Cd2 . . 2.0(4)
O2 Cd2 N6 C42 . . -19.2(3)
O6 Cd2 N6 C42 . . -112.5(3)
N5 Cd2 N6 C42 . . 177.2(3)
O9 Cd2 N6 C42 2_656 . 89.6(3)
O10 Cd2 N6 C42 2_656 . 77.1(3)
C16 Cd2 N6 C42 2_656 . 80.0(3)
O2 Cd2 N6 C43 . . 160.6(2)
O6 Cd2 N6 C43 . . 67.4(3)
N5 Cd2 N6 C43 . . -2.9(2)
O9 Cd2 N6 C43 2_656 . -90.5(3)
O10 Cd2 N6 C43 2_656 . -103.0(2)
C16 Cd2 N6 C43 2_656 . -100.1(2)
C37 C36 N7 C35 . . 0.8(10)
C38 C35 N7 C36 . . -1.9(7)
C34 C35 N7 C36 . . 178.5(5)
C36 C37 N8 C38 . . -1.4(10)
C35 C38 N8 C37 . . 0.3(8)
C39 C38 N8 C37 . . -179.4(5)
O2 C1 O1 Cd1 . . -83.6(5)
C2 C1 O1 Cd1 . . 95.4(4)
O7 Cd1 O1 C1 . . -1.5(4)
N2 Cd1 O1 C1 . . 169.4(4)
O4 Cd1 O1 C1 2 . -91.7(4)
N1 Cd1 O1 C1 . . 105.0(4)
O5 Cd1 O1 C1 2 . -101.7(4)
C8 Cd1 O1 C1 2 . -93.3(4)
O1 C1 O2 Cd2 . . 7.4(5)
C2 C1 O2 Cd2 . . -171.6(2)
O6 Cd2 O2 C1 . . 61.2(3)
N5 Cd2 O2 C1 . . -2.2(5)
O9 Cd2 O2 C1 2_656 . 159.5(3)
N6 Cd2 O2 C1 . . -55.1(3)
O10 Cd2 O2 C1 2_656 . -144.8(3)
C16 Cd2 O2 C1 2_656 . -172.3(3)
O5 C8 O4 Cd1 . 2 -6.4(4)
C4 C8 O4 Cd1 . 2 173.7(3)
O4 C8 O5 Cd1 . 2 6.4(4)
C4 C8 O5 Cd1 . 2 -173.8(3)
O7 C9 O6 Cd2 . . -93.2(5)
C10 C9 O6 Cd2 . . 85.9(5)
O2 Cd2 O6 C9 . . 10.2(4)
N5 Cd2 O6 C9 . . 172.6(4)
O9 Cd2 O6 C9 2_656 . -84.4(4)
N6 Cd2 O6 C9 . . 108.8(4)
O10 Cd2 O6 C9 2_656 . -93.1(5)
C16 Cd2 O6 C9 2_656 . -85.2(4)
O6 C9 O7 Cd1 . . 7.5(4)
C10 C9 O7 Cd1 . . -171.6(2)
O1 Cd1 O7 C9 . . 64.0(3)
N2 Cd1 O7 C9 . . -38.6(8)
O4 Cd1 O7 C9 2 . 158.3(3)
N1 Cd1 O7 C9 . . -64.8(3)
O5 Cd1 O7 C9 2 . -146.8(3)
C8 Cd1 O7 C9 2 . -174.0(3)
O10 C16 O9 Cd2 . 2_656 -6.2(4)
C14 C16 O9 Cd2 . 2_656 174.9(3)
O9 C16 O10 Cd2 . 2_656 6.1(4)
C14 C16 O10 Cd2 . 2_656 -175.0(3)
